data_4335366
loop_
_publ_author_name
'Elzbieta Gumienna-Kontecka'
'Irina A. Golenya'
'Agnieszka Szebesczyk'
'Matti Haukka'
'Roland Kr\"amer'
'Igor O. Fritsky'

_publ_contact_author 'Igor O.Fritsky'
_publ_contact_author_email ifritsky@univ.kiev.ua
_publ_section_title
;
 Coordination Diversity in Mono- and Oligonuclear Copper(II) Complexes of
 Pyridine-2-Hydroxamic and Pyridine-2,6-Dihydroxamic Acids
;
_journal_name_full 'Inorganic Chemistry'
_journal_page_first 7633
_journal_page_last 7644
_journal_paper_doi 10.1021/ic4007229
_journal_volume 52
_journal_year 2013
_chemical_formula_moiety 'C96 H72 Cl2 Cu9 N24 O20, 4(C2 H6 O S), 4(Cl O4), 2(H2 O)'
_chemical_formula_sum 'C104 H100 Cl6 Cu9 N24 O42 S4'
_chemical_formula_weight 3270.88
_chemical_name_systematic
; 
 ? 
;
_space_group_IT_number 2
_symmetry_cell_setting triclinic
_symmetry_space_group_name_Hall '-P 1'
_symmetry_space_group_name_H-M 'P -1'
_atom_sites_solution_hydrogens mixed
_atom_sites_solution_primary direct
_atom_sites_solution_secondary difmap
_audit_creation_method SHELXL-97
_cell_angle_alpha 89.810(2)
_cell_angle_beta 67.121(2)
_cell_angle_gamma 76.957(2)
_cell_formula_units_Z 1
_cell_length_a 14.2882(4)
_cell_length_b 14.3346(4)
_cell_length_c 16.6764(3)
_cell_measurement_reflns_used 13097
_cell_measurement_temperature 120(2)
_cell_measurement_theta_max 27.48
_cell_measurement_theta_min 1.00
_cell_volume 3052.10(14)
_computing_cell_refinement 'Denzo/Scalepack (Otwinowski & Minor, 1997)'
_computing_data_collection 'Collect (Bruker AXS BV, 1997-2004)'
_computing_data_reduction 'Denzo/Scalepack (Otwinowski & Minor, 1997)'
_computing_molecular_graphics 'Diamond v.3.1d (Brandenburg, 2006)'
_computing_publication_material 'SHELXL-97 (Sheldrick, 1997)'
_computing_structure_refinement 'SHELXL-97 (Sheldrick, 1997)'
_computing_structure_solution 'SHELXS-97 (Sheldrick, 1997)'
_diffrn_ambient_temperature 120(2)
_diffrn_detector_area_resol_mean 9
_diffrn_measured_fraction_theta_full 0.994
_diffrn_measured_fraction_theta_max 0.994
_diffrn_measurement_device '95mm CCD camera on \k-goniostat'
_diffrn_measurement_device_type 'Nonius KappaCCD'
_diffrn_measurement_method '\f scans and \w scans with \k offset'
_diffrn_radiation_monochromator 'horizontally mounted graphite crystal'
_diffrn_radiation_source 'fine-focus sealed tube'
_diffrn_radiation_type MoK\a
_diffrn_radiation_wavelength 0.71073
_diffrn_reflns_av_R_equivalents 0.0677
_diffrn_reflns_av_sigmaI/netI 0.0603
_diffrn_reflns_limit_h_max 18
_diffrn_reflns_limit_h_min -18
_diffrn_reflns_limit_k_max 18
_diffrn_reflns_limit_k_min -18
_diffrn_reflns_limit_l_max 21
_diffrn_reflns_limit_l_min -21
_diffrn_reflns_number 54289
_diffrn_reflns_theta_full 27.00
_diffrn_reflns_theta_max 27.00
_diffrn_reflns_theta_min 2.92
_exptl_absorpt_coefficient_mu 1.832
_exptl_absorpt_correction_T_max 0.8980
_exptl_absorpt_correction_T_min 0.7030
_exptl_absorpt_correction_type analytical
_exptl_absorpt_process_details 'de Meulenaer & Tompa (1965)'
_exptl_crystal_colour 'brownish yellow'
_exptl_crystal_density_diffrn 1.780
_exptl_crystal_description block
_exptl_crystal_F_000 1655
_exptl_crystal_size_max 0.21
_exptl_crystal_size_mid 0.15
_exptl_crystal_size_min 0.06
_refine_diff_density_max 2.174
_refine_diff_density_min -1.029
_refine_diff_density_rms 0.114
_refine_ls_extinction_method none
_refine_ls_goodness_of_fit_ref 1.026
_refine_ls_hydrogen_treatment constr
_refine_ls_matrix_type full
_refine_ls_number_parameters 895
_refine_ls_number_reflns 13240
_refine_ls_number_restraints 64
_refine_ls_restrained_S_all 1.031
_refine_ls_R_factor_all 0.0884
_refine_ls_R_factor_gt 0.0542
_refine_ls_shift/su_max 0.000
_refine_ls_shift/su_mean 0.000
_refine_ls_structure_factor_coef Fsqd
_refine_ls_weighting_details 'calc w=1/[\s^2^(Fo^2^)+(0.0711P)^2^+6.4486P] where P=(Fo^2^+2Fc^2^)/3'
_refine_ls_weighting_scheme calc
_refine_ls_wR_factor_gt 0.1314
_refine_ls_wR_factor_ref 0.1503
_reflns_number_gt 9309
_reflns_number_total 13240
_reflns_threshold_expression >2sigma(I)
_cod_data_source_file ic4007229_si_002.cif
_cod_data_source_block 2
_cod_original_cell_volume 3052.10(13)
_cod_database_code 4335366

loop_
_symmetry_equiv_pos_as_xyz
'x, y, z'
'-x, -y, -z'

loop_
_atom_site_label
_atom_site_type_symbol
_atom_site_fract_x
_atom_site_fract_y
_atom_site_fract_z
_atom_site_U_iso_or_equiv
_atom_site_adp_type
_atom_site_occupancy
_atom_site_symmetry_multiplicity
_atom_site_calc_flag
_atom_site_refinement_flags
_atom_site_disorder_assembly
_atom_site_disorder_group
Cu1 Cu -0.41359(4) -0.10465(4) 0.49284(3) 0.02668(14) Uani 1 1 d . . .
Cu2 Cu -0.22491(4) 0.05071(4) 0.26054(3) 0.02323(13) Uani 1 1 d . . .
Cu3 Cu -0.08136(4) 0.24861(4) 0.05224(3) 0.02434(14) Uani 1 1 d . . .
Cu4 Cu -0.18251(4) -0.18075(4) 0.21653(4) 0.02903(15) Uani 1 1 d . . .
Cu5 Cu 0.0000 0.0000 0.0000 0.01995(16) Uani 1 2 d S . .
Cl1 Cl -0.34261(9) 0.40433(9) 0.12397(8) 0.0342(3) Uani 1 1 d . . .
Cl2 Cl 0.06830(10) 0.42330(9) 0.30464(8) 0.0397(3) Uani 1 1 d . . .
Cl3 Cl 0.26602(9) 0.85603(9) 0.32720(8) 0.0357(3) Uani 1 1 d D . .
S1 S 0.32220(12) 0.54011(11) 0.42202(10) 0.0500(4) Uani 1 1 d . . .
S2 S 0.38006(12) 0.31379(12) 0.02291(10) 0.0508(4) Uani 1 1 d . . .
O1 O -0.3008(2) -0.0497(2) 0.42796(19) 0.0287(7) Uani 1 1 d . . .
O2 O -0.4640(2) -0.0663(2) 0.40346(19) 0.0297(7) Uani 1 1 d . . .
O3 O -0.1430(2) 0.1433(2) 0.09149(18) 0.0250(6) Uani 1 1 d . . .
O4 O -0.0509(2) 0.2402(2) 0.15507(19) 0.0287(7) Uani 1 1 d . . .
O5 O -0.0912(2) -0.0975(2) 0.17099(19) 0.0282(7) Uani 1 1 d . . .
O6 O -0.2137(2) -0.1585(2) 0.1155(2) 0.0294(7) Uani 1 1 d . . .
O7 O -0.3900(3) 0.3265(3) 0.1227(3) 0.0582(11) Uani 1 1 d . . .
O8 O -0.2506(3) 0.3676(2) 0.1415(2) 0.0390(8) Uani 1 1 d . . .
O9 O -0.3130(3) 0.4418(3) 0.0405(3) 0.0535(11) Uani 1 1 d . . .
O10 O -0.4125(4) 0.4772(4) 0.1911(3) 0.0794(16) Uani 1 1 d . . .
O11 O 0.0574(3) 0.3615(3) 0.3722(2) 0.0477(9) Uani 1 1 d . . .
O12 O 0.1156(3) 0.3669(4) 0.2221(3) 0.0606(12) Uani 1 1 d . . .
O13 O 0.1326(5) 0.4854(4) 0.3072(4) 0.092(2) Uani 1 1 d . . .
O14 O -0.0323(4) 0.4799(4) 0.3142(3) 0.0757(15) Uani 1 1 d . . .
O15 O 0.3373(4) 0.4392(3) 0.4425(3) 0.0732(14) Uani 1 1 d . . .
O16 O 0.4016(3) 0.2209(3) 0.0617(3) 0.0600(11) Uani 1 1 d . . .
O21 O -0.1805(9) 0.4279(7) 0.2841(7) 0.186(4) Uani 1 1 d . . .
H21O H -0.1212 0.4025 0.2955 0.279 Uiso 1 1 d R . .
H21P H -0.1839 0.3982 0.2427 0.279 Uiso 1 1 d R . .
N1 N -0.5156(3) -0.1817(3) 0.5476(2) 0.0292(8) Uani 1 1 d . . .
N2 N -0.3662(3) -0.1487(3) 0.5858(2) 0.0287(8) Uani 1 1 d . . .
N4 N -0.3091(3) -0.0201(3) 0.3513(2) 0.0249(8) Uani 1 1 d . . .
N5 N -0.3379(3) 0.0493(3) 0.2159(2) 0.0225(7) Uani 1 1 d . . .
N6 N -0.1419(3) 0.0887(3) 0.3238(2) 0.0255(8) Uani 1 1 d . . .
N7 N -0.1487(3) 0.1291(3) 0.1754(2) 0.0234(8) Uani 1 1 d . . .
N9 N -0.1190(3) 0.2675(3) -0.0494(2) 0.0269(8) Uani 1 1 d . . .
N10 N 0.0099(3) 0.3341(3) -0.0053(2) 0.0274(8) Uani 1 1 d . . .
N11 N -0.2855(3) -0.2571(3) 0.2688(3) 0.0336(9) Uani 1 1 d . . .
N12 N -0.1388(3) -0.2242(3) 0.3115(2) 0.0316(9) Uani 1 1 d . . .
N14 N -0.0848(3) -0.0764(3) 0.0877(2) 0.0258(8) Uani 1 1 d . . .
N15 N 0.0917(3) 0.0256(2) 0.0601(2) 0.0215(7) Uani 1 1 d . . .
C1 C -0.5899(4) -0.1960(4) 0.5214(3) 0.0333(11) Uani 1 1 d . . .
H1 H -0.5988 -0.1634 0.4742 0.040 Uiso 1 1 calc R . .
C2 C -0.6529(4) -0.2562(4) 0.5613(3) 0.0390(12) Uani 1 1 d . . .
H2 H -0.7047 -0.2652 0.5416 0.047 Uiso 1 1 calc R . .
C3 C -0.6411(4) -0.3038(4) 0.6301(4) 0.0447(13) Uani 1 1 d . . .
H3 H -0.6844 -0.3457 0.6582 0.054 Uiso 1 1 calc R . .
C4 C -0.5657(4) -0.2896(4) 0.6572(3) 0.0383(12) Uani 1 1 d . . .
H4 H -0.5570 -0.3209 0.7051 0.046 Uiso 1 1 calc R . .
C5 C -0.5024(4) -0.2294(3) 0.6142(3) 0.0293(10) Uani 1 1 d . . .
C6 C -0.4183(4) -0.2090(3) 0.6372(3) 0.0285(10) Uani 1 1 d . . .
C7 C -0.3931(4) -0.2462(4) 0.7052(3) 0.0398(12) Uani 1 1 d . . .
H7 H -0.4305 -0.2883 0.7411 0.048 Uiso 1 1 calc R . .
C8 C -0.3125(4) -0.2209(4) 0.7200(3) 0.0419(13) Uani 1 1 d . . .
H8 H -0.2934 -0.2459 0.7658 0.050 Uiso 1 1 calc R . .
C9 C -0.2607(4) -0.1589(4) 0.6670(3) 0.0394(12) Uani 1 1 d . . .
H9 H -0.2056 -0.1404 0.6762 0.047 Uiso 1 1 calc R . .
C10 C -0.2892(4) -0.1239(4) 0.6002(3) 0.0338(11) Uani 1 1 d . . .
H10 H -0.2532 -0.0813 0.5639 0.041 Uiso 1 1 calc R . .
C11 C -0.3947(3) -0.0308(3) 0.3445(3) 0.0252(9) Uani 1 1 d . . .
C12 C -0.4082(3) -0.0004(3) 0.2646(3) 0.0245(9) Uani 1 1 d . . .
C13 C -0.4848(4) -0.0174(3) 0.2412(3) 0.0307(10) Uani 1 1 d . . .
H13 H -0.5317 -0.0535 0.2757 0.037 Uiso 1 1 calc R . .
C14 C -0.4932(4) 0.0186(4) 0.1663(3) 0.0350(11) Uani 1 1 d . . .
H14 H -0.5452 0.0067 0.1483 0.042 Uiso 1 1 calc R . .
C15 C -0.4249(4) 0.0720(4) 0.1184(3) 0.0367(11) Uani 1 1 d . . .
H15 H -0.4309 0.0993 0.0681 0.044 Uiso 1 1 calc R . .
C16 C -0.3479(3) 0.0854(3) 0.1443(3) 0.0291(10) Uani 1 1 d . . .
H16 H -0.3003 0.1212 0.1104 0.035 Uiso 1 1 calc R . .
C17 C -0.1364(4) 0.0604(3) 0.3994(3) 0.0302(10) Uani 1 1 d . . .
H17 H -0.1714 0.0128 0.4273 0.036 Uiso 1 1 calc R . .
C18 C -0.0810(4) 0.0990(4) 0.4373(3) 0.0344(11) Uani 1 1 d . . .
H18 H -0.0774 0.0774 0.4902 0.041 Uiso 1 1 calc R . .
C19 C -0.0316(4) 0.1684(4) 0.3979(3) 0.0341(11) Uani 1 1 d . . .
H19 H 0.0062 0.1958 0.4234 0.041 Uiso 1 1 calc R . .
C20 C -0.0373(3) 0.1982(4) 0.3201(3) 0.0299(10) Uani 1 1 d . . .
H20 H -0.0036 0.2464 0.2918 0.036 Uiso 1 1 calc R . .
C21 C -0.0924(3) 0.1571(3) 0.2850(3) 0.0242(9) Uani 1 1 d . . .
C22 C -0.0979(3) 0.1789(3) 0.2008(3) 0.0243(9) Uani 1 1 d . . .
C23 C 0.0798(4) 0.3599(3) 0.0209(3) 0.0321(10) Uani 1 1 d . . .
H23 H 0.0844 0.3393 0.0737 0.039 Uiso 1 1 calc R . .
C24 C 0.1445(4) 0.4156(3) -0.0281(3) 0.0366(12) Uani 1 1 d . . .
H24 H 0.1931 0.4334 -0.0089 0.044 Uiso 1 1 calc R . .
C25 C 0.1384(4) 0.4457(4) -0.1056(4) 0.0397(12) Uani 1 1 d . . .
H25 H 0.1827 0.4840 -0.1399 0.048 Uiso 1 1 calc R . .
C26 C 0.0677(4) 0.4192(3) -0.1316(3) 0.0349(11) Uani 1 1 d . . .
H26 H 0.0625 0.4392 -0.1844 0.042 Uiso 1 1 calc R . .
C27 C 0.0036(3) 0.3632(3) -0.0807(3) 0.0276(10) Uani 1 1 d . . .
C28 C -0.0745(3) 0.3304(3) -0.1031(3) 0.0283(10) Uani 1 1 d . . .
C29 C -0.1022(4) 0.3592(4) -0.1712(3) 0.0344(11) Uani 1 1 d . . .
H29 H -0.0721 0.4053 -0.2069 0.041 Uiso 1 1 calc R . .
C30 C -0.1742(4) 0.3206(4) -0.1874(3) 0.0392(12) Uani 1 1 d . . .
H30 H -0.1938 0.3392 -0.2345 0.047 Uiso 1 1 calc R . .
C31 C -0.2171(4) 0.2547(4) -0.1340(3) 0.0350(11) Uani 1 1 d . . .
H31 H -0.2655 0.2263 -0.1447 0.042 Uiso 1 1 calc R . .
C32 C -0.1894(4) 0.2300(4) -0.0644(3) 0.0321(10) Uani 1 1 d . . .
H32 H -0.2206 0.1858 -0.0268 0.039 Uiso 1 1 calc R . .
C33 C -0.3606(4) -0.2676(4) 0.2424(3) 0.0389(12) Uani 1 1 d . . .
H33 H -0.3664 -0.2357 0.1939 0.047 Uiso 1 1 calc R . .
C34 C -0.4294(4) -0.3233(4) 0.2837(4) 0.0480(14) Uani 1 1 d . . .
H34 H -0.4822 -0.3292 0.2642 0.058 Uiso 1 1 calc R . .
C35 C -0.4207(5) -0.3699(5) 0.3529(4) 0.0562(16) Uani 1 1 d . . .
H35 H -0.4674 -0.4087 0.3819 0.067 Uiso 1 1 calc R . .
C36 C -0.3438(5) -0.3603(4) 0.3805(4) 0.0476(14) Uani 1 1 d . . .
H36 H -0.3364 -0.3930 0.4282 0.057 Uiso 1 1 calc R . .
C37 C -0.2770(4) -0.3022(3) 0.3377(3) 0.0340(11) Uani 1 1 d . . .
C38 C -0.1943(4) -0.2837(3) 0.3626(3) 0.0358(12) Uani 1 1 d . . .
C39 C -0.1711(5) -0.3212(4) 0.4314(3) 0.0463(14) Uani 1 1 d . . .
H39 H -0.2095 -0.3628 0.4671 0.056 Uiso 1 1 calc R . .
C40 C -0.0899(5) -0.2967(4) 0.4472(3) 0.0449(13) Uani 1 1 d . . .
H40 H -0.0711 -0.3227 0.4929 0.054 Uiso 1 1 calc R . .
C41 C -0.0378(4) -0.2341(4) 0.3956(3) 0.0435(13) Uani 1 1 d . . .
H41 H 0.0157 -0.2150 0.4069 0.052 Uiso 1 1 calc R . .
C42 C -0.0628(4) -0.1996(4) 0.3283(3) 0.0389(12) Uani 1 1 d . . .
H42 H -0.0255 -0.1573 0.2927 0.047 Uiso 1 1 calc R . .
C43 C 0.0924(3) -0.0044(3) 0.1363(3) 0.0264(9) Uani 1 1 d . . .
H43 H 0.0465 -0.0429 0.1674 0.032 Uiso 1 1 calc R . .
C44 C 0.1595(4) 0.0201(4) 0.1707(3) 0.0366(12) Uani 1 1 d . . .
H44 H 0.1597 -0.0023 0.2243 0.044 Uiso 1 1 calc R . .
C45 C 0.2251(4) 0.0768(4) 0.1264(3) 0.0363(11) Uani 1 1 d . . .
H45 H 0.2709 0.0941 0.1492 0.044 Uiso 1 1 calc R . .
C46 C 0.2238(4) 0.1083(4) 0.0488(3) 0.0317(10) Uani 1 1 d . . .
H46 H 0.2683 0.1478 0.0174 0.038 Uiso 1 1 calc R . .
C47 C 0.1569(3) 0.0816(3) 0.0176(3) 0.0257(9) Uani 1 1 d . . .
C48 C 0.1522(3) 0.1089(3) -0.0666(3) 0.0244(9) Uani 1 1 d . . .
C49 C 0.1854(5) 0.5925(5) 0.4683(4) 0.0606(17) Uani 1 1 d . . .
H49A H 0.1496 0.5534 0.4478 0.091 Uiso 1 1 calc R . .
H49B H 0.1717 0.6577 0.4504 0.091 Uiso 1 1 calc R . .
H49C H 0.1594 0.5955 0.5322 0.091 Uiso 1 1 calc R . .
C50 C 0.3407(5) 0.5407(5) 0.3116(4) 0.0541(15) Uani 1 1 d . . .
H50A H 0.4142 0.5111 0.2746 0.081 Uiso 1 1 calc R . .
H50B H 0.3223 0.6071 0.2979 0.081 Uiso 1 1 calc R . .
H50C H 0.2959 0.5041 0.3006 0.081 Uiso 1 1 calc R . .
C52 C 0.3633(5) 0.4078(4) 0.0998(4) 0.0515(15) Uani 1 1 d . . .
H52A H 0.2993 0.4107 0.1521 0.077 Uiso 1 1 calc R . .
H52B H 0.3577 0.4692 0.0738 0.077 Uiso 1 1 calc R . .
H52C H 0.4237 0.3954 0.1160 0.077 Uiso 1 1 calc R . .
C53 C 0.5026(5) 0.3276(5) -0.0566(4) 0.0671(19) Uani 1 1 d . . .
H53A H 0.5539 0.3198 -0.0300 0.101 Uiso 1 1 calc R . .
H53B H 0.4929 0.3919 -0.0771 0.101 Uiso 1 1 calc R . .
H53C H 0.5280 0.2789 -0.1062 0.101 Uiso 1 1 calc R . .
O17A O 0.3415(17) 0.8362(16) 0.2413(9) 0.075(6) Uani 0.571(16) 1 d PDU A 1
O18A O 0.3042(7) 0.8904(8) 0.3841(4) 0.056(3) Uani 0.571(16) 1 d PDU A 1
O19A O 0.2523(17) 0.7665(8) 0.3404(10) 0.134(7) Uani 0.571(16) 1 d PDU A 1
O20A O 0.1637(6) 0.9147(13) 0.3446(7) 0.103(6) Uani 0.571(16) 1 d PDU A 1
O17B O 0.328(2) 0.8751(17) 0.2379(13) 0.047(5) Uani 0.429(16) 1 d PU A 2
O18B O 0.1841(11) 0.8153(15) 0.3331(7) 0.077(6) Uani 0.429(16) 1 d PDU A 2
O19B O 0.2307(19) 0.9502(7) 0.3532(8) 0.118(10) Uani 0.429(16) 1 d PDU A 2
O20B O 0.3071(11) 0.8041(14) 0.3846(7) 0.096(8) Uani 0.429(16) 1 d PDU A 2

loop_
_atom_site_aniso_label
_atom_site_aniso_U_11
_atom_site_aniso_U_22
_atom_site_aniso_U_33
_atom_site_aniso_U_23
_atom_site_aniso_U_13
_atom_site_aniso_U_12
Cu1 0.0259(3) 0.0297(3) 0.0192(3) 0.0054(2) -0.0041(2) -0.0056(2)
Cu2 0.0256(3) 0.0277(3) 0.0171(3) 0.0035(2) -0.0067(2) -0.0111(2)
Cu3 0.0265(3) 0.0243(3) 0.0245(3) 0.0056(2) -0.0108(2) -0.0093(2)
Cu4 0.0284(3) 0.0270(3) 0.0265(3) 0.0064(2) -0.0050(2) -0.0077(2)
Cu5 0.0220(4) 0.0246(4) 0.0160(3) 0.0042(3) -0.0082(3) -0.0098(3)
Cl1 0.0287(6) 0.0338(6) 0.0359(6) 0.0039(5) -0.0078(5) -0.0087(5)
Cl2 0.0490(7) 0.0425(7) 0.0382(7) 0.0151(5) -0.0219(6) -0.0236(6)
Cl3 0.0371(6) 0.0480(7) 0.0305(6) 0.0065(5) -0.0180(5) -0.0187(6)
S1 0.0470(8) 0.0549(9) 0.0425(8) 0.0072(7) -0.0148(6) -0.0071(7)
S2 0.0421(8) 0.0637(10) 0.0580(9) 0.0167(7) -0.0301(7) -0.0160(7)
O1 0.0291(16) 0.0381(18) 0.0202(15) 0.0100(13) -0.0096(13) -0.0112(14)
O2 0.0245(16) 0.0388(19) 0.0242(16) 0.0078(13) -0.0060(13) -0.0113(14)
O3 0.0296(16) 0.0286(16) 0.0170(15) 0.0060(12) -0.0086(12) -0.0085(13)
O4 0.0316(17) 0.0316(17) 0.0280(17) 0.0053(13) -0.0132(14) -0.0153(14)
O5 0.0303(16) 0.0333(18) 0.0187(15) 0.0070(13) -0.0061(13) -0.0101(14)
O6 0.0282(16) 0.0316(18) 0.0281(17) 0.0055(13) -0.0075(13) -0.0134(14)
O7 0.064(3) 0.067(3) 0.069(3) 0.029(2) -0.038(2) -0.045(2)
O8 0.0318(18) 0.037(2) 0.045(2) -0.0020(16) -0.0161(16) -0.0023(15)
O9 0.053(2) 0.053(2) 0.051(2) 0.028(2) -0.017(2) -0.015(2)
O10 0.054(3) 0.078(3) 0.074(3) -0.035(3) -0.015(2) 0.028(2)
O11 0.062(2) 0.049(2) 0.045(2) 0.0182(18) -0.0305(19) -0.021(2)
O12 0.054(3) 0.090(3) 0.038(2) 0.000(2) -0.0134(19) -0.025(2)
O13 0.146(5) 0.106(4) 0.095(4) 0.057(3) -0.085(4) -0.100(4)
O14 0.063(3) 0.066(3) 0.082(3) 0.019(3) -0.026(3) 0.009(2)
O15 0.076(3) 0.060(3) 0.056(3) 0.015(2) -0.004(2) -0.006(2)
O16 0.060(3) 0.052(3) 0.083(3) 0.019(2) -0.041(2) -0.020(2)
O21 0.208(10) 0.189(10) 0.180(9) 0.000(7) -0.098(8) -0.048(8)
N1 0.029(2) 0.033(2) 0.0210(19) 0.0027(16) -0.0054(16) -0.0057(17)
N2 0.027(2) 0.031(2) 0.0219(19) 0.0041(16) -0.0050(16) -0.0053(16)
N4 0.0244(19) 0.030(2) 0.0172(18) 0.0036(15) -0.0055(14) -0.0051(16)
N5 0.0201(17) 0.0240(19) 0.0212(18) 0.0025(14) -0.0058(14) -0.0056(15)
N6 0.0258(19) 0.029(2) 0.0205(18) 0.0012(15) -0.0066(15) -0.0095(16)
N7 0.0242(18) 0.028(2) 0.0196(18) 0.0035(14) -0.0085(15) -0.0089(15)
N9 0.0250(19) 0.027(2) 0.029(2) 0.0035(16) -0.0110(16) -0.0081(16)
N10 0.0254(19) 0.0196(19) 0.033(2) 0.0015(15) -0.0079(16) -0.0035(15)
N11 0.033(2) 0.026(2) 0.033(2) 0.0004(16) -0.0046(18) -0.0061(17)
N12 0.030(2) 0.029(2) 0.028(2) 0.0034(16) -0.0051(17) -0.0042(17)
N14 0.030(2) 0.025(2) 0.0186(18) 0.0028(14) -0.0054(15) -0.0077(16)
N15 0.0212(17) 0.0227(18) 0.0199(18) 0.0013(14) -0.0067(14) -0.0067(14)
C1 0.032(3) 0.035(3) 0.027(2) 0.001(2) -0.009(2) -0.003(2)
C2 0.034(3) 0.037(3) 0.043(3) -0.004(2) -0.009(2) -0.012(2)
C3 0.045(3) 0.038(3) 0.046(3) 0.005(2) -0.010(3) -0.015(2)
C4 0.045(3) 0.029(3) 0.037(3) 0.010(2) -0.010(2) -0.011(2)
C5 0.031(2) 0.024(2) 0.024(2) 0.0003(18) -0.0049(19) -0.0014(19)
C6 0.032(2) 0.024(2) 0.024(2) 0.0037(18) -0.0080(19) -0.0043(19)
C7 0.050(3) 0.036(3) 0.030(3) 0.010(2) -0.015(2) -0.007(2)
C8 0.051(3) 0.042(3) 0.033(3) 0.006(2) -0.022(2) -0.001(3)
C9 0.035(3) 0.046(3) 0.035(3) -0.001(2) -0.015(2) -0.005(2)
C10 0.030(2) 0.039(3) 0.028(2) 0.003(2) -0.008(2) -0.006(2)
C11 0.022(2) 0.025(2) 0.023(2) -0.0011(17) -0.0047(17) -0.0031(18)
C12 0.022(2) 0.024(2) 0.021(2) 0.0006(17) -0.0035(17) -0.0020(17)
C13 0.026(2) 0.036(3) 0.026(2) 0.0025(19) -0.0068(19) -0.007(2)
C14 0.025(2) 0.046(3) 0.036(3) 0.001(2) -0.014(2) -0.010(2)
C15 0.033(3) 0.049(3) 0.031(3) 0.007(2) -0.016(2) -0.009(2)
C16 0.026(2) 0.037(3) 0.022(2) 0.0060(19) -0.0073(18) -0.008(2)
C17 0.028(2) 0.036(3) 0.024(2) 0.0065(19) -0.0062(19) -0.009(2)
C18 0.031(2) 0.051(3) 0.021(2) 0.002(2) -0.0111(19) -0.007(2)
C19 0.024(2) 0.051(3) 0.026(2) -0.005(2) -0.0095(19) -0.007(2)
C20 0.025(2) 0.040(3) 0.026(2) 0.0001(19) -0.0095(18) -0.011(2)
C21 0.023(2) 0.027(2) 0.019(2) -0.0001(17) -0.0056(17) -0.0031(18)
C22 0.021(2) 0.027(2) 0.022(2) 0.0012(17) -0.0055(17) -0.0045(18)
C23 0.030(2) 0.026(2) 0.037(3) 0.001(2) -0.011(2) -0.005(2)
C24 0.026(2) 0.026(2) 0.054(3) -0.001(2) -0.011(2) -0.008(2)
C25 0.030(3) 0.028(3) 0.049(3) 0.004(2) -0.001(2) -0.010(2)
C26 0.037(3) 0.024(2) 0.038(3) 0.003(2) -0.008(2) -0.008(2)
C27 0.026(2) 0.021(2) 0.029(2) 0.0037(18) -0.0049(19) -0.0035(18)
C28 0.024(2) 0.025(2) 0.028(2) -0.0005(18) -0.0054(18) 0.0001(18)
C29 0.037(3) 0.033(3) 0.028(2) 0.006(2) -0.009(2) -0.005(2)
C30 0.039(3) 0.047(3) 0.030(3) 0.007(2) -0.016(2) -0.002(2)
C31 0.029(2) 0.044(3) 0.031(3) -0.002(2) -0.013(2) -0.003(2)
C32 0.031(2) 0.035(3) 0.031(2) 0.004(2) -0.012(2) -0.007(2)
C33 0.036(3) 0.035(3) 0.042(3) 0.005(2) -0.011(2) -0.011(2)
C34 0.042(3) 0.042(3) 0.056(4) 0.005(3) -0.009(3) -0.021(3)
C35 0.053(4) 0.054(4) 0.056(4) 0.011(3) -0.006(3) -0.031(3)
C36 0.050(3) 0.034(3) 0.045(3) 0.008(2) -0.006(3) -0.008(3)
C37 0.037(3) 0.024(2) 0.029(3) 0.0021(19) -0.002(2) -0.005(2)
C38 0.045(3) 0.023(2) 0.024(2) 0.0001(19) -0.003(2) 0.000(2)
C39 0.060(4) 0.034(3) 0.028(3) 0.007(2) -0.006(2) -0.001(3)
C40 0.056(3) 0.041(3) 0.032(3) 0.005(2) -0.017(3) 0.000(3)
C41 0.046(3) 0.047(3) 0.030(3) 0.002(2) -0.013(2) -0.001(3)
C42 0.036(3) 0.042(3) 0.032(3) 0.005(2) -0.009(2) -0.005(2)
C43 0.024(2) 0.030(2) 0.021(2) 0.0000(18) -0.0069(18) -0.0013(18)
C44 0.036(3) 0.050(3) 0.023(2) -0.001(2) -0.015(2) -0.003(2)
C45 0.026(2) 0.051(3) 0.036(3) -0.006(2) -0.016(2) -0.009(2)
C46 0.026(2) 0.036(3) 0.035(3) -0.002(2) -0.013(2) -0.009(2)
C47 0.023(2) 0.025(2) 0.025(2) -0.0026(17) -0.0063(18) -0.0042(18)
C48 0.023(2) 0.022(2) 0.027(2) 0.0012(17) -0.0082(18) -0.0071(18)
C49 0.046(3) 0.057(4) 0.057(4) -0.001(3) -0.002(3) -0.004(3)
C50 0.044(3) 0.071(4) 0.042(3) 0.009(3) -0.012(3) -0.014(3)
C52 0.042(3) 0.056(4) 0.050(3) 0.015(3) -0.015(3) -0.007(3)
C53 0.052(4) 0.080(5) 0.050(4) 0.004(3) -0.007(3) -0.005(4)
O17A 0.048(7) 0.145(19) 0.031(6) -0.005(8) -0.010(5) -0.034(11)
O18A 0.064(5) 0.094(9) 0.032(4) 0.003(4) -0.026(3) -0.047(5)
O19A 0.248(19) 0.058(7) 0.153(12) 0.033(7) -0.108(13) -0.097(10)
O20A 0.035(5) 0.186(16) 0.060(6) 0.076(8) -0.008(4) 0.002(6)
O17B 0.039(8) 0.082(12) 0.025(6) 0.014(6) -0.009(5) -0.031(8)
O18B 0.074(9) 0.134(16) 0.044(6) 0.019(8) -0.022(6) -0.070(10)
O19B 0.25(2) 0.027(6) 0.050(7) 0.000(5) -0.018(11) -0.051(10)
O20B 0.082(9) 0.150(18) 0.052(7) 0.006(8) -0.046(7) 0.015(10)

loop_
_atom_type_symbol
_atom_type_description
_atom_type_scat_dispersion_real
_atom_type_scat_dispersion_imag
_atom_type_scat_source
C C 0.0033 0.0016 'International Tables Vol C Tables 4.2.6.8 and 6.1.1.4'
H H 0.0000 0.0000 'International Tables Vol C Tables 4.2.6.8 and 6.1.1.4'
N N 0.0061 0.0033 'International Tables Vol C Tables 4.2.6.8 and 6.1.1.4'
O O 0.0106 0.0060 'International Tables Vol C Tables 4.2.6.8 and 6.1.1.4'
S S 0.1246 0.1234 'International Tables Vol C Tables 4.2.6.8 and 6.1.1.4'
Cl Cl 0.1484 0.1585 'International Tables Vol C Tables 4.2.6.8 and 6.1.1.4'
Cu Cu 0.3201 1.2651 'International Tables Vol C Tables 4.2.6.8 and 6.1.1.4'

loop_
_geom_angle_atom_site_label_1
_geom_angle_atom_site_label_2
_geom_angle_atom_site_label_3
_geom_angle
_geom_angle_site_symmetry_1
_geom_angle_site_symmetry_3
O1 Cu1 O2 84.98(13) . .
O1 Cu1 N1 170.33(15) . .
O2 Cu1 N1 94.91(14) . .
O1 Cu1 N2 97.71(14) . .
O2 Cu1 N2 177.11(15) . .
N1 Cu1 N2 82.26(16) . .
N7 Cu2 N4 175.94(15) . .
N7 Cu2 N6 80.77(14) . .
N4 Cu2 N6 98.62(15) . .
N7 Cu2 N5 98.20(14) . .
N4 Cu2 N5 81.21(14) . .
N6 Cu2 N5 163.13(14) . .
O3 Cu3 O4 85.13(12) . .
O3 Cu3 N10 166.89(14) . .
O4 Cu3 N10 96.45(14) . .
O3 Cu3 N9 97.09(14) . .
O4 Cu3 N9 175.52(15) . .
N10 Cu3 N9 82.28(15) . .
O5 Cu4 O6 84.94(13) . .
O5 Cu4 N11 175.29(15) . .
O6 Cu4 N11 95.17(16) . .
O5 Cu4 N12 97.94(15) . .
O6 Cu4 N12 171.00(15) . .
N11 Cu4 N12 82.67(17) . .
N14 Cu5 N14 179.998(2) 2 .
N14 Cu5 N15 80.42(14) 2 .
N14 Cu5 N15 99.58(14) . .
N14 Cu5 N15 99.58(14) 2 2
N14 Cu5 N15 80.42(14) . 2
N15 Cu5 N15 180.0 . 2
O10 Cl1 O9 110.8(3) . .
O10 Cl1 O7 110.5(3) . .
O9 Cl1 O7 109.2(3) . .
O10 Cl1 O8 108.5(3) . .
O9 Cl1 O8 109.5(2) . .
O7 Cl1 O8 108.3(2) . .
O11 Cl2 O13 110.1(3) . .
O11 Cl2 O12 109.2(3) . .
O13 Cl2 O12 109.3(3) . .
O11 Cl2 O14 110.1(3) . .
O13 Cl2 O14 109.4(4) . .
O12 Cl2 O14 108.6(3) . .
O19B Cl3 O19A 148.0(10) . .
O19B Cl3 O18B 110.8(12) . .
O19A Cl3 O18B 47.9(9) . .
O19B Cl3 O17A 113.0(12) . .
O19A Cl3 O17A 97.8(13) . .
O18B Cl3 O17A 108.2(13) . .
O19B Cl3 O18A 64.1(10) . .
O19A Cl3 O18A 113.0(8) . .
O18B Cl3 O18A 137.8(6) . .
O17A Cl3 O18A 112.0(12) . .
O19B Cl3 O20A 52.8(10) . .
O19A Cl3 O20A 104.8(10) . .
O18B Cl3 O20A 58.8(9) . .
O17A Cl3 O20A 120.0(10) . .
O18A Cl3 O20A 108.7(8) . .
O19B Cl3 O20B 111.7(10) . .
O19A Cl3 O20B 62.6(10) . .
O18B Cl3 O20B 103.2(10) . .
O17A Cl3 O20B 109.5(11) . .
O18A Cl3 O20B 51.3(7) . .
O20A Cl3 O20B 130.3(6) . .
O19B Cl3 O17B 91.4(11) . .
O19A Cl3 O17B 117.9(12) . .
O18B Cl3 O17B 113.4(15) . .
O17A Cl3 O17B 22.3(13) . .
O18A Cl3 O17B 108.7(14) . .
O20A Cl3 O17B 103.0(11) . .
O20B Cl3 O17B 125.8(13) . .
O15 S1 C50 107.5(3) . .
O15 S1 C49 107.1(3) . .
C50 S1 C49 97.7(3) . .
O16 S2 C52 107.1(3) . .
O16 S2 C53 107.5(3) . .
C52 S2 C53 96.1(3) . .
N4 O1 Cu1 110.1(2) . .
C11 O2 Cu1 108.0(3) . .
N7 O3 Cu3 108.9(2) . .
C22 O4 Cu3 107.1(3) . .
N14 O5 Cu4 110.0(2) . .
C48 O6 Cu4 108.0(3) 2 .
H21O O21 H21P 114.6 . .
C1 N1 C5 118.8(4) . .
C1 N1 Cu1 126.5(3) . .
C5 N1 Cu1 114.5(3) . .
C10 N2 C6 119.9(4) . .
C10 N2 Cu1 125.3(3) . .
C6 N2 Cu1 114.8(3) . .
C11 N4 O1 113.5(3) . .
C11 N4 Cu2 115.4(3) . .
O1 N4 Cu2 130.5(3) . .
C16 N5 C12 118.1(4) . .
C16 N5 Cu2 128.9(3) . .
C12 N5 Cu2 113.0(3) . .
C17 N6 C21 118.6(4) . .
C17 N6 Cu2 129.1(3) . .
C21 N6 Cu2 112.2(3) . .
C22 N7 O3 113.8(3) . .
C22 N7 Cu2 116.3(3) . .
O3 N7 Cu2 129.8(3) . .
C32 N9 C28 119.4(4) . .
C32 N9 Cu3 125.7(3) . .
C28 N9 Cu3 114.7(3) . .
C23 N10 C27 119.5(4) . .
C23 N10 Cu3 126.2(3) . .
C27 N10 Cu3 114.1(3) . .
C33 N11 C37 119.2(4) . .
C33 N11 Cu4 126.4(3) . .
C37 N11 Cu4 114.4(3) . .
C42 N12 C38 120.3(4) . .
C42 N12 Cu4 125.7(3) . .
C38 N12 Cu4 113.9(3) . .
C48 N14 O5 112.2(3) 2 .
C48 N14 Cu5 115.7(3) 2 .
O5 N14 Cu5 131.9(3) . .
C43 N15 C47 118.3(4) . .
C43 N15 Cu5 127.5(3) . .
C47 N15 Cu5 114.1(3) . .
N1 C1 C2 121.6(5) . .
N1 C1 H1 119.2 . .
C2 C1 H1 119.2 . .
C1 C2 C3 119.9(5) . .
C1 C2 H2 120.1 . .
C3 C2 H2 120.1 . .
C4 C3 C2 118.9(5) . .
C4 C3 H3 120.6 . .
C2 C3 H3 120.6 . .
C3 C4 C5 119.4(5) . .
C3 C4 H4 120.3 . .
C5 C4 H4 120.3 . .
N1 C5 C4 121.3(5) . .
N1 C5 C6 114.3(4) . .
C4 C5 C6 124.4(4) . .
N2 C6 C7 121.2(5) . .
N2 C6 C5 114.0(4) . .
C7 C6 C5 124.8(4) . .
C6 C7 C8 119.1(5) . .
C6 C7 H7 120.5 . .
C8 C7 H7 120.5 . .
C9 C8 C7 118.8(5) . .
C9 C8 H8 120.6 . .
C7 C8 H8 120.6 . .
C8 C9 C10 119.7(5) . .
C8 C9 H9 120.2 . .
C10 C9 H9 120.2 . .
N2 C10 C9 121.4(5) . .
N2 C10 H10 119.3 . .
C9 C10 H10 119.3 . .
O2 C11 N4 123.2(4) . .
O2 C11 C12 120.8(4) . .
N4 C11 C12 116.1(4) . .
N5 C12 C13 122.3(4) . .
N5 C12 C11 113.6(4) . .
C13 C12 C11 124.1(4) . .
C12 C13 C14 119.1(4) . .
C12 C13 H13 120.4 . .
C14 C13 H13 120.4 . .
C15 C14 C13 119.0(4) . .
C15 C14 H14 120.5 . .
C13 C14 H14 120.5 . .
C16 C15 C14 119.3(4) . .
C16 C15 H15 120.3 . .
C14 C15 H15 120.3 . .
N5 C16 C15 122.2(4) . .
N5 C16 H16 118.9 . .
C15 C16 H16 118.9 . .
N6 C17 C18 121.7(4) . .
N6 C17 H17 119.2 . .
C18 C17 H17 119.2 . .
C19 C18 C17 119.5(4) . .
C19 C18 H18 120.3 . .
C17 C18 H18 120.3 . .
C18 C19 C20 119.2(4) . .
C18 C19 H19 120.4 . .
C20 C19 H19 120.4 . .
C21 C20 C19 118.9(4) . .
C21 C20 H20 120.5 . .
C19 C20 H20 120.5 . .
N6 C21 C20 122.2(4) . .
N6 C21 C22 114.4(4) . .
C20 C21 C22 123.3(4) . .
O4 C22 N7 123.9(4) . .
O4 C22 C21 121.1(4) . .
N7 C22 C21 115.0(4) . .
N10 C23 C24 121.0(5) . .
N10 C23 H23 119.5 . .
C24 C23 H23 119.5 . .
C23 C24 C25 119.8(5) . .
C23 C24 H24 120.1 . .
C25 C24 H24 120.1 . .
C26 C25 C24 118.9(4) . .
C26 C25 H25 120.6 . .
C24 C25 H25 120.6 . .
C25 C26 C27 119.9(5) . .
C25 C26 H26 120.1 . .
C27 C26 H26 120.1 . .
N10 C27 C26 121.0(4) . .
N10 C27 C28 114.9(4) . .
C26 C27 C28 124.2(4) . .
N9 C28 C29 121.4(4) . .
N9 C28 C27 113.6(4) . .
C29 C28 C27 124.9(4) . .
C28 C29 C30 119.5(5) . .
C28 C29 H29 120.3 . .
C30 C29 H29 120.3 . .
C31 C30 C29 118.8(4) . .
C31 C30 H30 120.6 . .
C29 C30 H30 120.6 . .
C30 C31 C32 119.8(5) . .
C30 C31 H31 120.1 . .
C32 C31 H31 120.1 . .
N9 C32 C31 121.1(4) . .
N9 C32 H32 119.5 . .
C31 C32 H32 119.5 . .
N11 C33 C34 121.9(5) . .
N11 C33 H33 119.0 . .
C34 C33 H33 119.0 . .
C35 C34 C33 119.2(6) . .
C35 C34 H34 120.4 . .
C33 C34 H34 120.4 . .
C34 C35 C36 119.6(5) . .
C34 C35 H35 120.2 . .
C36 C35 H35 120.2 . .
C35 C36 C37 119.2(5) . .
C35 C36 H36 120.4 . .
C37 C36 H36 120.4 . .
N11 C37 C36 120.8(5) . .
N11 C37 C38 114.8(4) . .
C36 C37 C38 124.4(5) . .
N12 C38 C39 120.4(5) . .
N12 C38 C37 114.2(4) . .
C39 C38 C37 125.4(5) . .
C38 C39 C40 118.8(5) . .
C38 C39 H39 120.6 . .
C40 C39 H39 120.6 . .
C41 C40 C39 118.9(5) . .
C41 C40 H40 120.5 . .
C39 C40 H40 120.5 . .
C42 C41 C40 120.2(6) . .
C42 C41 H41 119.9 . .
C40 C41 H41 119.9 . .
N12 C42 C41 121.3(5) . .
N12 C42 H42 119.3 . .
C41 C42 H42 119.3 . .
N15 C43 C44 121.2(4) . .
N15 C43 H43 119.4 . .
C44 C43 H43 119.4 . .
C45 C44 C43 119.6(4) . .
C45 C44 H44 120.2 . .
C43 C44 H44 120.2 . .
C44 C45 C46 119.3(4) . .
C44 C45 H45 120.3 . .
C46 C45 H45 120.3 . .
C47 C46 C45 118.8(4) . .
C47 C46 H46 120.6 . .
C45 C46 H46 120.6 . .
N15 C47 C46 122.8(4) . .
N15 C47 C48 114.3(4) . .
C46 C47 C48 122.9(4) . .
O6 C48 N14 124.1(4) 2 2
O6 C48 C47 120.5(4) 2 .
N14 C48 C47 115.4(4) 2 .
S1 C49 H49A 109.5 . .
S1 C49 H49B 109.5 . .
H49A C49 H49B 109.5 . .
S1 C49 H49C 109.5 . .
H49A C49 H49C 109.5 . .
H49B C49 H49C 109.5 . .
S1 C50 H50A 109.5 . .
S1 C50 H50B 109.5 . .
H50A C50 H50B 109.5 . .
S1 C50 H50C 109.5 . .
H50A C50 H50C 109.5 . .
H50B C50 H50C 109.5 . .
S2 C52 H52A 109.5 . .
S2 C52 H52B 109.5 . .
H52A C52 H52B 109.5 . .
S2 C52 H52C 109.5 . .
H52A C52 H52C 109.5 . .
H52B C52 H52C 109.5 . .
S2 C53 H53A 109.5 . .
S2 C53 H53B 109.5 . .
H53A C53 H53B 109.5 . .
S2 C53 H53C 109.5 . .
H53A C53 H53C 109.5 . .
H53B C53 H53C 109.5 . .

loop_
_geom_bond_atom_site_label_1
_geom_bond_atom_site_label_2
_geom_bond_distance
_geom_bond_site_symmetry_2
Cu1 O1 1.898(3) .
Cu1 O2 1.922(3) .
Cu1 N1 1.966(4) .
Cu1 N2 1.969(4) .
Cu2 N7 1.951(3) .
Cu2 N4 1.973(3) .
Cu2 N6 2.021(4) .
Cu2 N5 2.027(4) .
Cu3 O3 1.905(3) .
Cu3 O4 1.923(3) .
Cu3 N10 1.966(4) .
Cu3 N9 1.968(4) .
Cu4 O5 1.906(3) .
Cu4 O6 1.912(3) .
Cu4 N11 1.961(4) .
Cu4 N12 1.969(4) .
Cu5 N14 2.004(4) 2
Cu5 N14 2.004(4) .
Cu5 N15 2.024(3) .
Cu5 N15 2.024(3) 2
Cl1 O10 1.417(4) .
Cl1 O9 1.430(4) .
Cl1 O7 1.434(4) .
Cl1 O8 1.442(4) .
Cl2 O11 1.414(4) .
Cl2 O13 1.428(5) .
Cl2 O12 1.429(4) .
Cl2 O14 1.430(5) .
Cl3 O19B 1.339(9) .
Cl3 O19A 1.346(8) .
Cl3 O18B 1.392(9) .
Cl3 O17A 1.400(12) .
Cl3 O18A 1.403(6) .
Cl3 O20A 1.430(8) .
Cl3 O20B 1.433(9) .
Cl3 O17B 1.469(17) .
S1 O15 1.473(5) .
S1 C50 1.756(6) .
S1 C49 1.774(6) .
S2 O16 1.500(4) .
S2 C52 1.773(7) .
S2 C53 1.793(6) .
O1 N4 1.385(4) .
O2 C11 1.293(5) .
O3 N7 1.386(4) .
O4 C22 1.293(5) .
O5 N14 1.393(5) .
O6 C48 1.290(5) 2
O21 H21O 0.9333 .
O21 H21P 0.8370 .
N1 C1 1.348(6) .
N1 C5 1.356(6) .
N2 C10 1.334(6) .
N2 C6 1.351(6) .
N4 C11 1.314(6) .
N5 C16 1.345(6) .
N5 C12 1.364(5) .
N6 C17 1.348(6) .
N6 C21 1.354(6) .
N7 C22 1.300(6) .
N9 C32 1.343(6) .
N9 C28 1.352(6) .
N10 C23 1.353(6) .
N10 C27 1.354(6) .
N11 C33 1.345(7) .
N11 C37 1.349(6) .
N12 C42 1.338(7) .
N12 C38 1.363(6) .
N14 C48 1.317(6) 2
N15 C43 1.343(5) .
N15 C47 1.355(5) .
C1 C2 1.372(7) .
C1 H1 0.9500 .
C2 C3 1.379(8) .
C2 H2 0.9500 .
C3 C4 1.374(8) .
C3 H3 0.9500 .
C4 C5 1.386(7) .
C4 H4 0.9500 .
C5 C6 1.480(7) .
C6 C7 1.388(6) .
C7 C8 1.388(8) .
C7 H7 0.9500 .
C8 C9 1.379(7) .
C8 H8 0.9500 .
C9 C10 1.383(7) .
C9 H9 0.9500 .
C10 H10 0.9500 .
C11 C12 1.471(6) .
C12 C13 1.365(6) .
C13 C14 1.387(7) .
C13 H13 0.9500 .
C14 C15 1.380(7) .
C14 H14 0.9500 .
C15 C16 1.377(7) .
C15 H15 0.9500 .
C16 H16 0.9500 .
C17 C18 1.386(7) .
C17 H17 0.9500 .
C18 C19 1.368(7) .
C18 H18 0.9500 .
C19 C20 1.391(7) .
C19 H19 0.9500 .
C20 C21 1.372(6) .
C20 H20 0.9500 .
C21 C22 1.465(6) .
C23 C24 1.378(7) .
C23 H23 0.9500 .
C24 C25 1.389(8) .
C24 H24 0.9500 .
C25 C26 1.367(7) .
C25 H25 0.9500 .
C26 C27 1.388(6) .
C26 H26 0.9500 .
C27 C28 1.473(7) .
C28 C29 1.375(7) .
C29 C30 1.383(7) .
C29 H29 0.9500 .
C30 C31 1.374(7) .
C30 H30 0.9500 .
C31 C32 1.385(7) .
C31 H31 0.9500 .
C32 H32 0.9500 .
C33 C34 1.380(7) .
C33 H33 0.9500 .
C34 C35 1.365(9) .
C34 H34 0.9500 .
C35 C36 1.379(9) .
C35 H35 0.9500 .
C36 C37 1.393(7) .
C36 H36 0.9500 .
C37 C38 1.471(8) .
C38 C39 1.388(7) .
C39 C40 1.401(8) .
C39 H39 0.9500 .
C40 C41 1.378(8) .
C40 H40 0.9500 .
C41 C42 1.362(7) .
C41 H41 0.9500 .
C42 H42 0.9500 .
C43 C44 1.396(7) .
C43 H43 0.9500 .
C44 C45 1.373(7) .
C44 H44 0.9500 .
C45 C46 1.375(7) .
C45 H45 0.9500 .
C46 C47 1.373(6) .
C46 H46 0.9500 .
C47 C48 1.479(6) .
C48 O6 1.290(5) 2
C48 N14 1.316(6) 2
C49 H49A 0.9800 .
C49 H49B 0.9800 .
C49 H49C 0.9800 .
C50 H50A 0.9800 .
C50 H50B 0.9800 .
C50 H50C 0.9800 .
C52 H52A 0.9800 .
C52 H52B 0.9800 .
C52 H52C 0.9800 .
C53 H53A 0.9800 .
C53 H53B 0.9800 .
C53 H53C 0.9800 .

loop_
_geom_hbond_atom_site_label_D
_geom_hbond_atom_site_label_H
_geom_hbond_atom_site_label_A
_geom_hbond_distance_DH
_geom_hbond_distance_HA
_geom_hbond_distance_DA
_geom_hbond_angle_DHA
O21 H21O O14 0.93 1.97 2.613(12) 124.2
O21 H21P O8 0.84 2.32 3.108(11) 157.0
O21 H21P O4 0.84 2.61 3.161(11) 124.9
